data_1567556
loop_
_publ_author_name
'Modder, dieuwertje'
'Batov, Mikhail'
'Rajeshkumar, Thayalan'
'Scopelliti, Rosario'
'Zivkovic, Ivica'
'Sienkiewicz, Andrzej'
'Maron, Laurent'
'Mazzanti, Marinella'

_publ_section_title
;
 Assembling Diuranium Complexes in Different States of Charge with a
 Bridging Redox-Active Ligand
;
_journal_name_full 'Chemical Science'
_journal_paper_doi 10.1039/D2SC03592H
_journal_year 2022
_chemical_formula_moiety 'C44 H114 N10 Si12 U2, 2(C18 H36 K N2 O6), 4(C4 H10 O)'
_chemical_formula_sum 'C96 H226 K2 N14 O16 Si12 U2'
_chemical_formula_weight 2724.23
_space_group_crystal_system triclinic
_space_group_IT_number 2
_space_group_name_Hall '-P 1'
_space_group_name_H-M_alt 'P -1'
_atom_sites_solution_hydrogens geom
_atom_sites_solution_primary dual
_atom_sites_solution_secondary difmap
_audit_creation_date 2020-05-13
_audit_creation_method
;
Olex2 1.3
(compiled 2020.02.04 svn.rd84adfe8 for OlexSys, GUI svn.r6032)
;
_audit_update_record
;
2022-06-23 deposited with the CCDC.	2022-08-31 downloaded from the CCDC.
;
_cell_angle_alpha 63.8536(11)
_cell_angle_beta 84.3138(8)
_cell_angle_gamma 74.6504(9)
_cell_formula_units_Z 1
_cell_length_a 13.78160(13)
_cell_length_b 16.73893(18)
_cell_length_c 17.00630(17)
_cell_measurement_reflns_used 29165
_cell_measurement_temperature 139.9(9)
_cell_measurement_theta_max 75.8420
_cell_measurement_theta_min 4.3420
_cell_volume 3395.39(7)
_computing_cell_refinement 'CrysAlisPro 1.171.40.79a (Rigaku OD, 2020)'
_computing_data_collection 'CrysAlisPro 1.171.40.79a (Rigaku OD, 2020)'
_computing_data_reduction 'CrysAlisPro 1.171.40.79a (Rigaku OD, 2020)'
_computing_molecular_graphics 'Olex2 1.3 (Dolomanov et al., 2009)'
_computing_publication_material 'Olex2 1.3 (Dolomanov et al., 2009)'
_computing_structure_refinement 'ShelXL 2018/3 (Sheldrick, 2015)'
_computing_structure_solution 'ShelXT 2018/2 (Sheldrick, 2018)'
_diffrn_ambient_environment N~2~
_diffrn_ambient_temperature 139.9(9)
_diffrn_detector 'CCD plate'
_diffrn_detector_area_resol_mean 5.2817
_diffrn_detector_type AtlasS2
_diffrn_measured_fraction_theta_full 0.999
_diffrn_measured_fraction_theta_max 0.988
_diffrn_measurement_details
;
List of Runs (angles in degrees, time in seconds):

  # Type    Start    End  Width  t~exp~   \w     \q     \k     \f   Frames
#--------------------------------------------------------------------------
  1  \w    -19.00  12.00   1.00    2.00    --  -40.91  21.00 110.00   31
  2  \w   -119.00  -3.00   1.00    2.00    --  -40.91 -21.00 -55.00  116
  3  \w     40.00 120.00   1.00    2.00    --   40.91  21.00 110.00   80
  4  \w    122.00 177.00   1.00    8.00    --  112.00  21.00 110.00   55
  5  \w     74.00 128.00   1.00    8.00    --  112.00 -21.00 -55.00   54
  6  \w     41.00  70.00   1.00    8.00    --  112.00 -21.00 -55.00   29
  7  \w    -85.00  -9.00   1.00    2.00    --  -40.91 125.00  90.00   76
  8  \w     43.00  78.00   1.00    2.00    --   40.91-125.00  90.00   35
  9  \w     -4.00  21.00   1.00    2.00    --   40.91 -21.00 -55.00   25
 10  \w    -17.00  64.00   1.00    2.00    --   40.91 -77.00-150.00   81
 11  \w      8.00  82.00   1.00    2.00    --   40.91 -99.00 -60.00   74
 12  \w     87.00 177.00   1.00    8.00    --  112.00  30.00   0.00   90
 13  \w     40.00 137.00   1.00    8.00    --  112.00 -45.00-180.00   97
 14  \w     30.00 100.00   1.00    8.00    --  112.00 -94.00   0.00   70
 15  \w     60.00  87.00   1.00    8.00    --  112.00-111.00 -90.00   27
 16  \w     84.00 171.00   1.00    8.00    --  112.00  61.00  30.00   87
 17  \w     30.00  92.00   1.00    8.00    --  112.00 -94.00 150.00   62
 18  \w     44.00  69.00   1.00    8.00    --  112.00-111.00  30.00   25
 19  \w     74.00 109.00   1.00    8.00    --  112.00-111.00 -60.00   35
 20  \w     37.00  84.00   1.00    8.00    --  112.00 -30.00  30.00   47
 21  \w    113.00 140.00   1.00    8.00    --  112.00 -61.00  60.00   27
 22  \w     35.00  62.00   1.00    8.00    --  112.00 -15.00 120.00   27
 23  \w     63.00 109.00   1.00    8.00    --  112.00-111.00  60.00   46
 24  \w     53.00 109.00   1.00    8.00    --  112.00-111.00 -30.00   56
 25  \w     71.00 155.00   1.00    8.00    --  112.00 -15.00 120.00   84
 26  \w     36.00 109.00   1.00    8.00    --  112.00-111.00-150.00   73
 27  \w     55.00 109.00   1.00    8.00    --  112.00-111.00   0.00   54
 28  \w     37.00  79.00   1.00    8.00    --  112.00-111.00 150.00   42
 29  \w     83.00 109.00   1.00    8.00    --  112.00-111.00 150.00   26
 30  \w     96.00 123.00   1.00    8.00    --  112.00 -61.00-180.00   27
 31  \w    107.00 138.00   1.00    8.00    --  112.00 -30.00  30.00   31
 32  \w     36.00 109.00   1.00    8.00    --  112.00-111.00  90.00   73
 33  \w     91.00 134.00   1.00    8.00    --  112.00  45.00 -60.00   43
 34  \w    138.00 166.00   1.00    8.00    --  112.00  45.00 -60.00   28
 35  \w     64.00 101.00   1.00    8.00    --  112.00 -94.00  90.00   37
 36  \w     55.00  84.00   1.00    8.00    --  112.00 -61.00-180.00   29
 37  \w     46.00  80.00   1.00    8.00    --  112.00 -61.00  60.00   34
 38  \w     41.00  66.00   1.00    8.00    --  112.00-111.00-180.00   25
 39  \w     74.00 109.00   1.00    8.00    --  112.00-111.00-120.00   35
 40  \w     43.00  70.00   1.00    8.00    --  112.00 -94.00 -30.00   27
 41  \w     37.00  70.00   1.00    8.00    --  112.00 -94.00-150.00   33
;
_diffrn_measurement_device 'four-circle diffractometer'
_diffrn_measurement_device_type 'SuperNova, Dual, Cu at home/near, AtlasS2'
_diffrn_measurement_method '\w scans'
_diffrn_orient_matrix_type 'CrysAlisPro convention (1999,Acta A55,543-557)'
_diffrn_orient_matrix_UB_11 -0.0757657000
_diffrn_orient_matrix_UB_12 -0.0601444000
_diffrn_orient_matrix_UB_13 0.0256578000
_diffrn_orient_matrix_UB_21 -0.0811711000
_diffrn_orient_matrix_UB_22 0.0763161000
_diffrn_orient_matrix_UB_23 0.0129046000
_diffrn_orient_matrix_UB_31 -0.0333700000
_diffrn_orient_matrix_UB_32 0.0419023000
_diffrn_orient_matrix_UB_33 -0.0967626000
_diffrn_radiation_monochromator mirror
_diffrn_radiation_probe x-ray
_diffrn_radiation_type 'Cu K\a'
_diffrn_radiation_wavelength 1.54184
_diffrn_reflns_av_R_equivalents 0.0276
_diffrn_reflns_av_unetI/netI 0.0303
_diffrn_reflns_Laue_measured_fraction_full 0.999
_diffrn_reflns_Laue_measured_fraction_max 0.988
_diffrn_reflns_limit_h_max 17
_diffrn_reflns_limit_h_min -17
_diffrn_reflns_limit_k_max 21
_diffrn_reflns_limit_k_min -20
_diffrn_reflns_limit_l_max 19
_diffrn_reflns_limit_l_min -21
_diffrn_reflns_number 40729
_diffrn_reflns_point_group_measured_fraction_full 0.999
_diffrn_reflns_point_group_measured_fraction_max 0.988
_diffrn_reflns_theta_full 67.684
_diffrn_reflns_theta_max 76.054
_diffrn_reflns_theta_min 2.895
_diffrn_source 'micro-focus sealed X-ray tube'
_diffrn_source_type 'SuperNova (Cu) X-ray Source'
_exptl_absorpt_coefficient_mu 8.674
_exptl_absorpt_correction_T_max 0.554
_exptl_absorpt_correction_T_min 0.251
_exptl_absorpt_correction_type analytical
_exptl_absorpt_process_details
;
CrysAlisPro 1.171.40.79a (Rigaku Oxford Diffraction, 2020)
Analytical numeric absorption correction using a multifaceted crystal
model based on expressions derived by R.C. Clark & J.S. Reid.
(Clark, R. C. & Reid, J. S. (1995). Acta Cryst. A51, 887-897)
Empirical absorption correction using spherical harmonics as
 implemented in SCALE3 ABSPACK scaling algorithm
;
_exptl_crystal_colour 'clear dark brown'
_exptl_crystal_density_diffrn 1.332
_exptl_crystal_description irregular
_exptl_crystal_F_000 1418
_exptl_crystal_size_max 0.27
_exptl_crystal_size_mid 0.143
_exptl_crystal_size_min 0.108
_refine_diff_density_max 1.510
_refine_diff_density_min -1.402
_refine_diff_density_rms 0.073
_refine_ls_extinction_method none
_refine_ls_goodness_of_fit_ref 1.021
_refine_ls_hydrogen_treatment constr
_refine_ls_matrix_type full
_refine_ls_number_parameters 662
_refine_ls_number_reflns 14025
_refine_ls_number_restraints 0
_refine_ls_restrained_S_all 1.021
_refine_ls_R_factor_all 0.0227
_refine_ls_R_factor_gt 0.0221
_refine_ls_shift/su_max 0.002
_refine_ls_shift/su_mean 0.000
_refine_ls_structure_factor_coef Fsqd
_refine_ls_weighting_details 'w=1/[\s^2^(Fo^2^)+(0.0245P)^2^+2.5506P] where P=(Fo^2^+2Fc^2^)/3'
_refine_ls_weighting_scheme calc
_refine_ls_wR_factor_gt 0.0532
_refine_ls_wR_factor_ref 0.0536
_reflns_Friedel_coverage 0.000
_reflns_number_gt 13728
_reflns_number_total 14025
_reflns_threshold_expression 'I > 2\s(I)'
_cod_data_source_file d2sc03592h2.cif
_cod_data_source_block dkm132
_cod_database_code 1567556
_shelx_shelxl_version_number 2018/3
_audit_contact_author 'Farzaneh Fadaei Tirani'
_chemical_oxdiff_formula 'C96 H226 K2 N14 O16 Si12 U2'
_shelx_space_group_comment
;
The symmetry employed for this shelxl refinement is uniquely defined
by the following loop, which should always be used as a source of
symmetry information in preference to the above space-group names.
They are only intended as comments.
;
_shelx_estimated_absorpt_t_max 0.454
_shelx_estimated_absorpt_t_min 0.203
_reflns_odcompleteness_completeness 99.90
_reflns_odcompleteness_iscentric 1
_reflns_odcompleteness_theta 66.97
_olex2_refinement_description
;
1. Fixed Uiso
 At 1.2 times of:
  All C(H) groups, All C(H,H) groups
 At 1.5 times of:
  All C(H,H,H) groups
2.a Secondary CH2 refined with riding coordinates:
 C23(H23A,H23B), C24(H24A,H24B), C25(H25A,H25B), C26(H26A,H26B), C27(H27A,
 H27B), C28(H28A,H28B), C29(H29A,H29B), C30(H30A,H30B), C31(H31A,H31B),
 C32(H32A,H32B), C33(H33A,H33B), C34(H34A,H34B), C35(H35A,H35B), C36(H36A,H36B),
  C37(H37A,H37B), C38(H38A,H38B), C39(H39A,H39B), C40(H40A,H40B), C41(H41A,
 H41B), C43(H43A,H43B), C45(H45A,H45B), C47(H47A,H47B)
2.b Aromatic/amide H refined with riding coordinates:
 C2(H2), C3(H3), C4(H4)
2.c Idealised Me refined as rotating group:
 C5(H5A,H5B,H5C), C6(H6A,H6B,H6C), C7(H7A,H7B,H7C), C8(H8A,H8B,H8C), C9(H9A,
 H9B,H9C), C10(H10A,H10B,H10C), C11(H11A,H11B,H11C), C12(H12A,H12B,H12C),
 C13(H13A,H13B,H13C), C14(H14A,H14B,H14C), C15(H15A,H15B,H15C), C16(H16A,H16B,
 H16C), C17(H17A,H17B,H17C), C18(H18A,H18B,H18C), C19(H19A,H19B,H19C), C20(H20A,
 H20B,H20C), C21(H21A,H21B,H21C), C22(H22A,H22B,H22C), C42(H42A,H42B,H42C),
 C44(H44A,H44B,H44C), C46(H46A,H46B,H46C), C48(H48A,H48B,H48C)
;
_olex2_submission_special_instructions 'No special instructions were received'
_oxdiff_exptl_absorpt_empirical_details
;
Empirical correction (ABSPACK) includes:
- Absorption correction using spherical harmonics
- Frame scaling
- B-factor correction
;
_oxdiff_exptl_absorpt_empirical_full_max 1.459
_oxdiff_exptl_absorpt_empirical_full_min 0.665

loop_
_space_group_symop_operation_xyz
'x, y, z'
'-x, -y, -z'

loop_
_atom_site_label
_atom_site_type_symbol
_atom_site_fract_x
_atom_site_fract_y
_atom_site_fract_z
_atom_site_U_iso_or_equiv
_atom_site_adp_type
_atom_site_occupancy
_atom_site_site_symmetry_order
_atom_site_calc_flag
_atom_site_refinement_flags_posn
_atom_site_refinement_flags_adp
_atom_site_refinement_flags_occupancy
_atom_site_disorder_assembly
_atom_site_disorder_group
U1 U 0.51395(2) 0.14411(2) 0.28339(2) 0.02155(3) Uani 1 1 d . . . . .
Si1 Si 0.53365(5) 0.36274(4) 0.27528(4) 0.02979(13) Uani 1 1 d . . . . .
Si2 Si 0.35457(5) 0.37992(4) 0.18250(4) 0.02871(13) Uani 1 1 d . . . . .
Si3 Si 0.71412(5) 0.19534(4) 0.13845(4) 0.02846(12) Uani 1 1 d . . . . .
Si4 Si 0.78380(5) 0.04121(4) 0.31188(4) 0.02641(12) Uani 1 1 d . . . . .
Si5 Si 0.45434(5) 0.04678(5) 0.13864(4) 0.02851(12) Uani 1 1 d . . . . .
Si6 Si 0.30853(5) 0.06764(5) 0.27180(4) 0.02920(13) Uani 1 1 d . . . . .
N1 N 0.47259(15) 0.12664(13) 0.43982(12) 0.0252(4) Uani 1 1 d . . . . .
N2 N 0.46579(15) 0.02071(13) 0.59775(12) 0.0253(4) Uani 1 1 d . . . . .
N3 N 0.46221(15) 0.31208(13) 0.24309(12) 0.0266(4) Uani 1 1 d . . . . .
N4 N 0.68721(16) 0.12244(13) 0.24224(13) 0.0268(4) Uani 1 1 d . . . . .
N5 N 0.41998(15) 0.08313(14) 0.21950(12) 0.0263(4) Uani 1 1 d . . . . .
C1 C 0.48480(17) 0.03671(15) 0.50910(14) 0.0232(4) Uani 1 1 d . . . . .
C2 C 0.43189(19) 0.09355(17) 0.61283(15) 0.0288(5) Uani 1 1 d . . . . .
H2 H 0.421338 0.084575 0.671900 0.035 Uiso 1 1 calc R U . . .
C3 C 0.4103(2) 0.18399(17) 0.54677(16) 0.0339(5) Uani 1 1 d . . . . .
H3 H 0.381697 0.235062 0.559587 0.041 Uiso 1 1 calc R U . . .
C4 C 0.4330(2) 0.19502(16) 0.46133(16) 0.0300(5) Uani 1 1 d . . . . .
H4 H 0.419097 0.255711 0.415697 0.036 Uiso 1 1 calc R U . . .
C5 C 0.5887(2) 0.4519(2) 0.1828(2) 0.0452(7) Uani 1 1 d . . . . .
H5A H 0.611890 0.430844 0.137194 0.068 Uiso 1 1 calc R U . . .
H5B H 0.645692 0.461090 0.205251 0.068 Uiso 1 1 calc R U . . .
H5C H 0.537190 0.510000 0.158055 0.068 Uiso 1 1 calc R U . . .
C6 C 0.4650(2) 0.4283(2) 0.3394(2) 0.0420(6) Uani 1 1 d . . . . .
H6A H 0.404914 0.473373 0.306251 0.063 Uiso 1 1 calc R U . . .
H6B H 0.509576 0.460190 0.349205 0.063 Uiso 1 1 calc R U . . .
H6C H 0.445153 0.385352 0.395997 0.063 Uiso 1 1 calc R U . . .
C7 C 0.6435(2) 0.27583(19) 0.34703(18) 0.0366(5) Uani 1 1 d . . . . .
H7A H 0.619139 0.237654 0.403852 0.055 Uiso 1 1 calc R U . . .
H7B H 0.688862 0.307658 0.355758 0.055 Uiso 1 1 calc R U . . .
H7C H 0.679901 0.236860 0.318875 0.055 Uiso 1 1 calc R U . . .
C8 C 0.2464(2) 0.4026(2) 0.2532(2) 0.0418(6) Uani 1 1 d . . . . .
H8A H 0.244852 0.345420 0.305231 0.063 Uiso 1 1 calc R U . . .
H8B H 0.183046 0.425763 0.219821 0.063 Uiso 1 1 calc R U . . .
H8C H 0.255203 0.448389 0.271251 0.063 Uiso 1 1 calc R U . . .
C9 C 0.3135(2) 0.3284(2) 0.11691(19) 0.0419(6) Uani 1 1 d . . . . .
H9A H 0.352928 0.340573 0.063446 0.063 Uiso 1 1 calc R U . . .
H9B H 0.241940 0.355929 0.101219 0.063 Uiso 1 1 calc R U . . .
H9C H 0.324392 0.261965 0.151897 0.063 Uiso 1 1 calc R U . . .
C10 C 0.3621(3) 0.4977(2) 0.0972(2) 0.0477(7) Uani 1 1 d . . . . .
H10A H 0.370929 0.534578 0.126261 0.072 Uiso 1 1 calc R U . . .
H10B H 0.299913 0.527744 0.061659 0.072 Uiso 1 1 calc R U . . .
H10C H 0.419482 0.491881 0.059456 0.072 Uiso 1 1 calc R U . . .
C11 C 0.7814(2) 0.28107(19) 0.13568(18) 0.0378(6) Uani 1 1 d . . . . .
H11A H 0.751623 0.304863 0.178267 0.057 Uiso 1 1 calc R U . . .
H11B H 0.774795 0.331925 0.076843 0.057 Uiso 1 1 calc R U . . .
H11C H 0.852829 0.250975 0.150492 0.057 Uiso 1 1 calc R U . . .
C12 C 0.5941(2) 0.26333(19) 0.07306(17) 0.0386(6) Uani 1 1 d . . . . .
H12A H 0.555144 0.221317 0.074878 0.058 Uiso 1 1 calc R U . . .
H12B H 0.609775 0.299841 0.012183 0.058 Uiso 1 1 calc R U . . .
H12C H 0.554539 0.304353 0.097987 0.058 Uiso 1 1 calc R U . . .
C13 C 0.7962(2) 0.1373(2) 0.07366(19) 0.0409(6) Uani 1 1 d . . . . .
H13A H 0.858450 0.097821 0.107035 0.061 Uiso 1 1 calc R U . . .
H13B H 0.812548 0.183917 0.017772 0.061 Uiso 1 1 calc R U . . .
H13C H 0.760283 0.099877 0.062483 0.061 Uiso 1 1 calc R U . . .
C14 C 0.9079(2) 0.0737(2) 0.2923(2) 0.0399(6) Uani 1 1 d . . . . .
H14A H 0.930317 0.082784 0.233120 0.060 Uiso 1 1 calc R U . . .
H14B H 0.958080 0.024467 0.335368 0.060 Uiso 1 1 calc R U . . .
H14C H 0.899791 0.130703 0.298288 0.060 Uiso 1 1 calc R U . . .
C15 C 0.8120(2) -0.07124(17) 0.30363(18) 0.0342(5) Uani 1 1 d . . . . .
H15A H 0.756871 -0.101179 0.328970 0.051 Uiso 1 1 calc R U . . .
H15B H 0.874854 -0.111157 0.335694 0.051 Uiso 1 1 calc R U . . .
H15C H 0.818924 -0.059876 0.241919 0.051 Uiso 1 1 calc R U . . .
C16 C 0.7567(2) 0.0186(2) 0.42904(17) 0.0379(6) Uani 1 1 d . . . . .
H16A H 0.752115 0.074461 0.436269 0.057 Uiso 1 1 calc R U . . .
H16B H 0.811068 -0.030985 0.466919 0.057 Uiso 1 1 calc R U . . .
H16C H 0.692863 0.000648 0.445172 0.057 Uiso 1 1 calc R U . . .
C17 C 0.4045(2) 0.1394(2) 0.02771(17) 0.0425(6) Uani 1 1 d . . . . .
H17A H 0.330960 0.158732 0.029018 0.064 Uiso 1 1 calc R U . . .
H17B H 0.423735 0.115487 -0.016357 0.064 Uiso 1 1 calc R U . . .
H17C H 0.432840 0.192066 0.012763 0.064 Uiso 1 1 calc R U . . .
C18 C 0.5945(2) 0.0088(2) 0.13098(18) 0.0368(5) Uani 1 1 d . . . . .
H18A H 0.626733 0.048181 0.142669 0.055 Uiso 1 1 calc R U . . .
H18B H 0.611395 0.013328 0.072038 0.055 Uiso 1 1 calc R U . . .
H18C H 0.618541 -0.055058 0.174225 0.055 Uiso 1 1 calc R U . . .
C19 C 0.4085(3) -0.0557(2) 0.1530(2) 0.0495(7) Uani 1 1 d . . . . .
H19A H 0.434395 -0.107588 0.208833 0.074 Uiso 1 1 calc R U . . .
H19B H 0.432524 -0.072455 0.104792 0.074 Uiso 1 1 calc R U . . .
H19C H 0.334734 -0.040058 0.152765 0.074 Uiso 1 1 calc R U . . .
C20 C 0.2738(2) 0.1344(2) 0.33930(18) 0.0361(5) Uani 1 1 d . . . . .
H20A H 0.323052 0.108766 0.387400 0.054 Uiso 1 1 calc R U . . .
H20B H 0.206723 0.130360 0.363349 0.054 Uiso 1 1 calc R U . . .
H20C H 0.273545 0.198873 0.302332 0.054 Uiso 1 1 calc R U . . .
C21 C 0.1978(2) 0.1114(2) 0.1947(2) 0.0428(6) Uani 1 1 d . . . . .
H21A H 0.193627 0.175614 0.153472 0.064 Uiso 1 1 calc R U . . .
H21B H 0.135820 0.107242 0.228254 0.064 Uiso 1 1 calc R U . . .
H21C H 0.206288 0.074219 0.162117 0.064 Uiso 1 1 calc R U . . .
C22 C 0.3067(2) -0.0537(2) 0.3507(2) 0.0425(6) Uani 1 1 d . . . . .
H22A H 0.318064 -0.091867 0.318893 0.064 Uiso 1 1 calc R U . . .
H22B H 0.241116 -0.054271 0.378919 0.064 Uiso 1 1 calc R U . . .
H22C H 0.359821 -0.078183 0.395475 0.064 Uiso 1 1 calc R U . . .
K1 K 0.87169(4) 0.46407(3) 0.34881(3) 0.02814(9) Uani 1 1 d . . . . .
O1 O 0.92368(14) 0.36238(12) 0.24998(11) 0.0324(4) Uani 1 1 d . . . . .
O2 O 0.84313(15) 0.55188(13) 0.16467(12) 0.0358(4) Uani 1 1 d . . . . .
O3 O 0.67291(15) 0.51583(14) 0.40868(13) 0.0372(4) Uani 1 1 d . . . . .
O4 O 0.79720(14) 0.34086(13) 0.50420(12) 0.0358(4) Uani 1 1 d . . . . .
O5 O 1.06900(14) 0.42395(13) 0.40768(12) 0.0322(4) Uani 1 1 d . . . . .
O6 O 0.95432(14) 0.60527(12) 0.34846(11) 0.0316(4) Uani 1 1 d . . . . .
N6 N 0.98771(16) 0.26902(15) 0.43822(14) 0.0306(4) Uani 1 1 d . . . . .
N7 N 0.75538(17) 0.65990(15) 0.26296(15) 0.0334(4) Uani 1 1 d . . . . .
C23 C 0.9760(2) 0.22485(17) 0.38276(17) 0.0344(5) Uani 1 1 d . . . . .
H23A H 0.906236 0.218010 0.387334 0.041 Uiso 1 1 calc R U . . .
H23B H 1.021784 0.162522 0.405433 0.041 Uiso 1 1 calc R U . . .
C24 C 0.9981(2) 0.27746(18) 0.28703(17) 0.0338(5) Uani 1 1 d . . . . .
H24A H 1.065610 0.289445 0.281737 0.041 Uiso 1 1 calc R U . . .
H24B H 0.997703 0.240530 0.254928 0.041 Uiso 1 1 calc R U . . .
C25 C 0.9442(2) 0.41420(19) 0.16091(17) 0.0352(5) Uani 1 1 d . . . . .
H25A H 0.955858 0.375376 0.129029 0.042 Uiso 1 1 calc R U . . .
H25B H 1.005596 0.435784 0.157058 0.042 Uiso 1 1 calc R U . . .
C26 C 0.8559(2) 0.49509(19) 0.12044(17) 0.0360(5) Uani 1 1 d . . . . .
H26A H 0.867820 0.530454 0.057541 0.043 Uiso 1 1 calc R U . . .
H26B H 0.794307 0.473500 0.125325 0.043 Uiso 1 1 calc R U . . .
C27 C 0.7569(2) 0.62750(19) 0.13244(18) 0.0382(6) Uani 1 1 d . . . . .
H27A H 0.694766 0.605732 0.152286 0.046 Uiso 1 1 calc R U . . .
H27B H 0.755981 0.657067 0.067584 0.046 Uiso 1 1 calc R U . . .
C28 C 0.7616(2) 0.69579(18) 0.16681(17) 0.0364(5) Uani 1 1 d . . . . .
H28A H 0.825422 0.714876 0.148309 0.044 Uiso 1 1 calc R U . . .
H28B H 0.705602 0.751065 0.139867 0.044 Uiso 1 1 calc R U . . .
C29 C 0.6498(2) 0.6653(2) 0.2885(2) 0.0455(7) Uani 1 1 d . . . . .
H29A H 0.617817 0.642722 0.255330 0.055 Uiso 1 1 calc R U . . .
H29B H 0.614570 0.730469 0.271485 0.055 Uiso 1 1 calc R U . . .
C30 C 0.6354(2) 0.6109(2) 0.3852(2) 0.0483(7) Uani 1 1 d . . . . .
H30A H 0.671484 0.629269 0.419602 0.058 Uiso 1 1 calc R U . . .
H30B H 0.562978 0.624000 0.398737 0.058 Uiso 1 1 calc R U . . .
C31 C 0.6595(2) 0.4629(2) 0.49918(19) 0.0379(6) Uani 1 1 d . . . . .
H31A H 0.587818 0.478917 0.513736 0.045 Uiso 1 1 calc R U . . .
H31B H 0.699696 0.476765 0.534600 0.045 Uiso 1 1 calc R U . . .
C32 C 0.6923(2) 0.3627(2) 0.52050(18) 0.0373(6) Uani 1 1 d . . . . .
H32A H 0.679346 0.325572 0.582743 0.045 Uiso 1 1 calc R U . . .
H32B H 0.654270 0.348840 0.483604 0.045 Uiso 1 1 calc R U . . .
C33 C 0.8340(2) 0.24507(19) 0.52912(18) 0.0377(6) Uani 1 1 d . . . . .
H33A H 0.806536 0.227919 0.488750 0.045 Uiso 1 1 calc R U . . .
H33B H 0.812573 0.209905 0.589201 0.045 Uiso 1 1 calc R U . . .
C34 C 0.9471(2) 0.22288(19) 0.52565(17) 0.0369(6) Uani 1 1 d . . . . .
H34A H 0.972989 0.240189 0.566692 0.044 Uiso 1 1 calc R U . . .
H34B H 0.972893 0.155654 0.546437 0.044 Uiso 1 1 calc R U . . .
C35 C 1.0946(2) 0.26380(18) 0.44707(17) 0.0333(5) Uani 1 1 d . . . . .
H35A H 1.127526 0.272677 0.390405 0.040 Uiso 1 1 calc R U . . .
H35B H 1.127337 0.201648 0.491216 0.040 Uiso 1 1 calc R U . . .
C36 C 1.1109(2) 0.33429(19) 0.47402(17) 0.0345(5) Uani 1 1 d . . . . .
H36A H 1.077957 0.326559 0.530496 0.041 Uiso 1 1 calc R U . . .
H36B H 1.183751 0.325822 0.481623 0.041 Uiso 1 1 calc R U . . .
C37 C 1.1048(2) 0.49182(19) 0.41646(18) 0.0342(5) Uani 1 1 d . . . . .
H37A H 1.179236 0.477190 0.414308 0.041 Uiso 1 1 calc R U . . .
H37B H 1.084661 0.492921 0.473559 0.041 Uiso 1 1 calc R U . . .
C38 C 1.0612(2) 0.58395(19) 0.34312(18) 0.0357(5) Uani 1 1 d . . . . .
H38A H 1.087245 0.631608 0.347501 0.043 Uiso 1 1 calc R U . . .
H38B H 1.081285 0.582736 0.286045 0.043 Uiso 1 1 calc R U . . .
C39 C 0.9105(2) 0.69721(18) 0.28685(17) 0.0349(5) Uani 1 1 d . . . . .
H39A H 0.931971 0.705804 0.226927 0.042 Uiso 1 1 calc R U . . .
H39B H 0.933386 0.741136 0.300433 0.042 Uiso 1 1 calc R U . . .
C40 C 0.7969(2) 0.71504(18) 0.29179(18) 0.0370(6) Uani 1 1 d . . . . .
H40A H 0.777072 0.701754 0.353017 0.044 Uiso 1 1 calc R U . . .
H40B H 0.766990 0.780922 0.254982 0.044 Uiso 1 1 calc R U . . .
O7 O 0.2140(2) 0.75047(19) 0.25292(18) 0.0635(7) Uani 1 1 d . . . . .
C41 C 0.2778(4) 0.6839(3) 0.2281(3) 0.0713(11) Uani 1 1 d . . . . .
H41A H 0.243192 0.680410 0.181829 0.086 Uiso 1 1 calc R U . . .
H41B H 0.289321 0.623105 0.279298 0.086 Uiso 1 1 calc R U . . .
C42 C 0.3771(4) 0.7041(4) 0.1952(4) 0.0870(16) Uani 1 1 d . . . . .
H42A H 0.366812 0.761247 0.141033 0.130 Uiso 1 1 calc R U . . .
H42B H 0.419335 0.653542 0.183378 0.130 Uiso 1 1 calc R U . . .
H42C H 0.410494 0.710760 0.239438 0.130 Uiso 1 1 calc R U . . .
C43 C 0.1621(3) 0.8302(3) 0.1817(2) 0.0554(8) Uani 1 1 d . . . . .
H43A H 0.120473 0.813463 0.149909 0.067 Uiso 1 1 calc R U . . .
H43B H 0.210781 0.860993 0.140375 0.067 Uiso 1 1 calc R U . . .
C44 C 0.0964(3) 0.8934(3) 0.2172(2) 0.0574(8) Uani 1 1 d . . . . .
H44A H 0.061829 0.950198 0.168536 0.086 Uiso 1 1 calc R U . . .
H44B H 0.137977 0.907901 0.250221 0.086 Uiso 1 1 calc R U . . .
H44C H 0.046544 0.863401 0.255929 0.086 Uiso 1 1 calc R U . . .
O8 O 0.97650(17) 0.77115(15) 0.06130(13) 0.0433(4) Uani 1 1 d . . . . .
C45 C 0.9134(3) 0.8573(2) 0.0078(2) 0.0515(8) Uani 1 1 d . . . . .
H45A H 0.849209 0.848570 -0.004581 0.062 Uiso 1 1 calc R U . . .
H45B H 0.946319 0.885678 -0.048686 0.062 Uiso 1 1 calc R U . . .
C46 C 0.8929(4) 0.9185(3) 0.0519(3) 0.0778(13) Uani 1 1 d . . . . .
H46A H 0.849156 0.977905 0.014226 0.117 Uiso 1 1 calc R U . . .
H46B H 0.956458 0.927696 0.063444 0.117 Uiso 1 1 calc R U . . .
H46C H 0.859514 0.890658 0.107465 0.117 Uiso 1 1 calc R U . . .
C47 C 0.9978(3) 0.7105(2) 0.0214(2) 0.0486(7) Uani 1 1 d . . . . .
H47A H 1.027932 0.738919 -0.036569 0.058 Uiso 1 1 calc R U . . .
H47B H 0.934796 0.697394 0.012453 0.058 Uiso 1 1 calc R U . . .
C48 C 1.0694(3) 0.6233(2) 0.0789(3) 0.0557(8) Uani 1 1 d . . . . .
H48A H 1.084416 0.580792 0.051547 0.084 Uiso 1 1 calc R U . . .
H48B H 1.038861 0.595216 0.135983 0.084 Uiso 1 1 calc R U . . .
H48C H 1.131739 0.636607 0.087064 0.084 Uiso 1 1 calc R U . . .

loop_
_atom_site_aniso_label
_atom_site_aniso_U_11
_atom_site_aniso_U_22
_atom_site_aniso_U_33
_atom_site_aniso_U_23
_atom_site_aniso_U_13
_atom_site_aniso_U_12
U1 0.02627(4) 0.01817(4) 0.01925(4) -0.00741(3) 0.00131(2) -0.00550(3)
Si1 0.0325(3) 0.0237(3) 0.0355(3) -0.0152(3) 0.0038(3) -0.0075(2)
Si2 0.0300(3) 0.0220(3) 0.0270(3) -0.0060(2) 0.0016(2) -0.0038(2)
Si3 0.0343(3) 0.0254(3) 0.0260(3) -0.0113(2) 0.0065(2) -0.0096(2)
Si4 0.0277(3) 0.0242(3) 0.0277(3) -0.0117(2) 0.0019(2) -0.0066(2)
Si5 0.0310(3) 0.0311(3) 0.0270(3) -0.0158(2) -0.0005(2) -0.0072(2)
Si6 0.0281(3) 0.0320(3) 0.0293(3) -0.0140(3) 0.0017(2) -0.0092(2)
N1 0.0310(10) 0.0196(9) 0.0229(9) -0.0081(7) 0.0027(7) -0.0059(7)
N2 0.0311(10) 0.0246(9) 0.0212(8) -0.0113(7) 0.0015(7) -0.0061(8)
N3 0.0297(10) 0.0229(9) 0.0252(9) -0.0089(7) 0.0027(7) -0.0067(7)
N4 0.0325(10) 0.0227(9) 0.0252(9) -0.0108(7) 0.0023(7) -0.0067(8)
N5 0.0301(10) 0.0266(9) 0.0242(9) -0.0127(7) 0.0011(7) -0.0073(8)
C1 0.0249(10) 0.0227(10) 0.0222(10) -0.0098(8) 0.0002(8) -0.0059(8)
C2 0.0353(12) 0.0283(11) 0.0240(10) -0.0134(9) 0.0031(9) -0.0067(9)
C3 0.0482(15) 0.0218(11) 0.0306(12) -0.0144(9) 0.0060(10) -0.0036(10)
C4 0.0374(13) 0.0194(10) 0.0293(11) -0.0080(9) 0.0030(9) -0.0063(9)
C5 0.0471(16) 0.0328(14) 0.0548(17) -0.0153(12) 0.0090(13) -0.0179(12)
C6 0.0465(16) 0.0360(14) 0.0521(16) -0.0281(13) 0.0076(12) -0.0098(12)
C7 0.0372(13) 0.0365(13) 0.0429(14) -0.0231(11) -0.0023(11) -0.0083(11)
C8 0.0323(13) 0.0399(15) 0.0485(15) -0.0188(12) 0.0079(11) -0.0044(11)
C9 0.0445(15) 0.0380(14) 0.0381(14) -0.0138(11) -0.0120(11) -0.0024(12)
C10 0.0480(17) 0.0312(14) 0.0434(15) 0.0008(12) -0.0011(13) -0.0068(12)
C11 0.0463(15) 0.0325(13) 0.0372(13) -0.0147(11) 0.0114(11) -0.0184(11)
C12 0.0442(15) 0.0342(13) 0.0299(12) -0.0078(10) -0.0005(10) -0.0081(11)
C13 0.0492(16) 0.0417(15) 0.0382(14) -0.0232(12) 0.0151(12) -0.0158(12)
C14 0.0325(13) 0.0403(14) 0.0476(15) -0.0172(12) 0.0005(11) -0.0132(11)
C15 0.0348(13) 0.0257(11) 0.0418(13) -0.0163(10) -0.0015(10) -0.0029(10)
C16 0.0386(14) 0.0404(14) 0.0299(12) -0.0137(11) -0.0021(10) -0.0034(11)
C17 0.0470(16) 0.0512(16) 0.0266(12) -0.0178(12) -0.0062(11) -0.0033(13)
C18 0.0352(13) 0.0417(14) 0.0384(13) -0.0246(12) 0.0023(10) -0.0052(11)
C19 0.0557(18) 0.0552(19) 0.0618(19) -0.0421(16) 0.0148(15) -0.0269(15)
C20 0.0339(13) 0.0407(14) 0.0369(13) -0.0200(11) 0.0082(10) -0.0110(11)
C21 0.0320(13) 0.0564(18) 0.0442(15) -0.0244(13) -0.0038(11) -0.0110(12)
C22 0.0458(16) 0.0377(14) 0.0443(15) -0.0135(12) 0.0091(12) -0.0212(12)
K1 0.0302(2) 0.0261(2) 0.0284(2) -0.01216(18) -0.00138(17) -0.00592(18)
O1 0.0382(9) 0.0292(9) 0.0289(8) -0.0133(7) 0.0008(7) -0.0059(7)
O2 0.0439(10) 0.0308(9) 0.0333(9) -0.0141(7) -0.0093(7) -0.0059(8)
O3 0.0356(10) 0.0351(10) 0.0430(10) -0.0193(8) 0.0050(8) -0.0091(8)
O4 0.0309(9) 0.0347(9) 0.0384(9) -0.0129(8) 0.0058(7) -0.0100(7)
O5 0.0324(9) 0.0313(9) 0.0352(9) -0.0159(7) -0.0050(7) -0.0068(7)
O6 0.0335(9) 0.0287(8) 0.0328(8) -0.0127(7) 0.0006(7) -0.0091(7)
N6 0.0321(11) 0.0278(10) 0.0300(10) -0.0111(8) -0.0002(8) -0.0068(8)
N7 0.0345(11) 0.0269(10) 0.0371(11) -0.0134(9) -0.0025(9) -0.0046(8)
C23 0.0389(13) 0.0250(11) 0.0390(13) -0.0128(10) -0.0006(10) -0.0086(10)
C24 0.0386(13) 0.0288(12) 0.0371(13) -0.0180(10) 0.0017(10) -0.0069(10)
C25 0.0429(14) 0.0347(13) 0.0307(12) -0.0160(10) 0.0046(10) -0.0123(11)
C26 0.0467(15) 0.0356(13) 0.0286(12) -0.0143(10) -0.0028(10) -0.0124(11)
C27 0.0437(15) 0.0304(13) 0.0378(13) -0.0110(11) -0.0128(11) -0.0069(11)
C28 0.0433(15) 0.0267(12) 0.0350(13) -0.0094(10) -0.0091(11) -0.0058(10)
C29 0.0330(14) 0.0347(14) 0.0574(18) -0.0137(13) -0.0021(12) -0.0001(11)
C30 0.0389(15) 0.0369(15) 0.0636(19) -0.0228(14) 0.0118(13) -0.0028(12)
C31 0.0309(12) 0.0454(15) 0.0438(14) -0.0245(12) 0.0076(11) -0.0129(11)
C32 0.0315(13) 0.0439(15) 0.0389(13) -0.0182(12) 0.0084(10) -0.0153(11)
C33 0.0390(14) 0.0323(13) 0.0330(12) -0.0061(10) 0.0031(10) -0.0099(11)
C34 0.0374(14) 0.0329(13) 0.0296(12) -0.0051(10) -0.0012(10) -0.0057(11)
C35 0.0328(13) 0.0308(12) 0.0346(12) -0.0146(10) -0.0015(10) -0.0034(10)
C36 0.0327(12) 0.0356(13) 0.0335(12) -0.0150(10) -0.0058(10) -0.0035(10)
C37 0.0304(12) 0.0388(14) 0.0407(13) -0.0219(11) -0.0011(10) -0.0110(10)
C38 0.0348(13) 0.0366(13) 0.0412(13) -0.0195(11) 0.0057(10) -0.0147(11)
C39 0.0449(15) 0.0285(12) 0.0344(12) -0.0139(10) -0.0021(10) -0.0125(11)
C40 0.0436(15) 0.0283(12) 0.0393(13) -0.0169(11) -0.0033(11) -0.0035(11)
O7 0.0661(16) 0.0559(15) 0.0633(15) -0.0267(12) -0.0063(12) -0.0022(12)
C41 0.070(3) 0.057(2) 0.091(3) -0.038(2) 0.003(2) -0.013(2)
C42 0.067(3) 0.070(3) 0.143(5) -0.065(3) 0.023(3) -0.022(2)
C43 0.057(2) 0.057(2) 0.0495(18) -0.0213(16) 0.0006(15) -0.0126(16)
C44 0.062(2) 0.0490(19) 0.0556(19) -0.0204(16) -0.0018(16) -0.0085(16)
O8 0.0481(12) 0.0409(11) 0.0382(10) -0.0154(8) 0.0003(8) -0.0095(9)
C45 0.0568(19) 0.0457(17) 0.0401(15) -0.0111(13) -0.0031(13) -0.0056(14)
C46 0.106(4) 0.046(2) 0.072(3) -0.0254(19) -0.012(2) 0.002(2)
C47 0.0537(18) 0.0518(18) 0.0443(16) -0.0246(14) 0.0098(13) -0.0158(15)
C48 0.059(2) 0.0452(18) 0.063(2) -0.0268(16) 0.0119(16) -0.0124(15)

loop_
_atom_type_symbol
_atom_type_description
_atom_type_scat_dispersion_real
_atom_type_scat_dispersion_imag
_atom_type_scat_source
C C 0.0181 0.0091 'International Tables Vol C Tables 4.2.6.8 and 6.1.1.4'
H H 0.0000 0.0000 'International Tables Vol C Tables 4.2.6.8 and 6.1.1.4'
K K 0.3868 1.0657 'International Tables Vol C Tables 4.2.6.8 and 6.1.1.4'
N N 0.0311 0.0180 'International Tables Vol C Tables 4.2.6.8 and 6.1.1.4'
O O 0.0492 0.0322 'International Tables Vol C Tables 4.2.6.8 and 6.1.1.4'
Si Si 0.2541 0.3302 'International Tables Vol C Tables 4.2.6.8 and 6.1.1.4'
U U -4.3638 13.4090 'International Tables Vol C Tables 4.2.6.8 and 6.1.1.4'

loop_
_exptl_crystal_face_index_h
_exptl_crystal_face_index_k
_exptl_crystal_face_index_l
_exptl_crystal_face_perp_dist
1 2 2 0.0460
0 0 1 0.0577
0 0 -1 0.0499
0 -1 1 0.0570
-1 -2 -1 0.0645
-2 1 2 0.1263
1 -1 -2 0.0469
-2 -2 -5 0.0619
0 1 -1 0.0665

loop_
_geom_angle_atom_site_label_1
_geom_angle_atom_site_label_2
_geom_angle_atom_site_label_3
_geom_angle
_geom_angle_site_symmetry_1
_geom_angle_site_symmetry_3
_geom_angle_publ_flag
N1 U1 Si6 92.16(5) . . ?
N2 U1 Si6 71.28(5) 2_656 . ?
N2 U1 N1 63.98(6) 2_656 . ?
N3 U1 Si6 110.10(5) . . ?
N3 U1 N1 84.38(6) . . ?
N3 U1 N2 148.30(6) . 2_656 ?
N4 U1 Si6 137.55(5) . . ?
N4 U1 N1 118.23(6) . . ?
N4 U1 N2 94.96(6) . 2_656 ?
N4 U1 N3 102.23(7) . . ?
N4 U1 N5 111.85(7) . . ?
N5 U1 Si6 27.43(5) . . ?
N5 U1 N1 118.21(6) . . ?
N5 U1 N2 78.36(6) . 2_656 ?
N5 U1 N3 118.14(7) . . ?
N3 Si1 C5 115.02(13) . . ?
N3 Si1 C6 115.47(12) . . ?
N3 Si1 C7 111.69(11) . . ?
C5 Si1 C6 102.27(14) . . ?
C7 Si1 C5 105.81(14) . . ?
C7 Si1 C6 105.52(13) . . ?
N3 Si2 C8 112.02(12) . . ?
N3 Si2 C9 112.50(12) . . ?
N3 Si2 C10 116.02(13) . . ?
C9 Si2 C8 107.86(15) . . ?
C9 Si2 C10 103.16(15) . . ?
C10 Si2 C8 104.48(14) . . ?
N4 Si3 C11 113.90(11) . . ?
N4 Si3 C12 109.57(12) . . ?
N4 Si3 C13 115.08(12) . . ?
C12 Si3 C11 106.74(13) . . ?
C12 Si3 C13 106.53(14) . . ?
C13 Si3 C11 104.42(13) . . ?
N4 Si4 C14 114.80(12) . . ?
N4 Si4 C15 112.42(11) . . ?
N4 Si4 C16 111.96(11) . . ?
C15 Si4 C14 104.73(13) . . ?
C16 Si4 C14 103.89(13) . . ?
C16 Si4 C15 108.38(13) . . ?
N5 Si5 C17 111.85(12) . . ?
N5 Si5 C18 112.68(11) . . ?
N5 Si5 C19 114.93(12) . . ?
C17 Si5 C19 105.26(16) . . ?
C18 Si5 C17 107.63(14) . . ?
C18 Si5 C19 103.80(14) . . ?
N5 Si6 U1 40.44(7) . . ?
N5 Si6 C20 110.56(11) . . ?
N5 Si6 C21 113.61(12) . . ?
N5 Si6 C22 116.25(12) . . ?
C20 Si6 U1 71.75(9) . . ?
C20 Si6 C21 104.52(13) . . ?
C20 Si6 C22 104.73(13) . . ?
C21 Si6 U1 136.03(11) . . ?
C21 Si6 C22 106.16(14) . . ?
C22 Si6 U1 117.28(10) . . ?
C1 N1 U1 118.70(14) . . ?
C4 N1 U1 125.14(15) . . ?
C4 N1 C1 115.95(19) . . ?
C1 N2 U1 119.70(14) . 2_656 ?
C2 N2 U1 123.53(15) . 2_656 ?
C2 N2 C1 116.6(2) . . ?
Si1 N3 U1 120.86(10) . . ?
Si2 N3 U1 120.89(10) . . ?
Si2 N3 Si1 118.25(12) . . ?
Si3 N4 U1 117.07(10) . . ?
Si3 N4 Si4 119.47(12) . . ?
Si4 N4 U1 123.43(10) . . ?
Si5 N5 U1 129.11(11) . . ?
Si5 N5 Si6 118.54(12) . . ?
Si6 N5 U1 112.12(9) . . ?
N2 C1 N1 122.4(2) . . ?
C1 C1 N1 119.5(3) 2_656 . ?
C1 C1 N2 118.1(3) 2_656 . ?
N2 C2 H2 118.1 . . ?
N2 C2 C3 123.8(2) . . ?
C3 C2 H2 118.1 . . ?
C2 C3 H3 121.7 . . ?
C4 C3 C2 116.6(2) . . ?
C4 C3 H3 121.7 . . ?
N1 C4 C3 124.2(2) . . ?
N1 C4 H4 117.9 . . ?
C3 C4 H4 117.9 . . ?
Si1 C5 H5A 109.5 . . ?
Si1 C5 H5B 109.5 . . ?
Si1 C5 H5C 109.5 . . ?
H5A C5 H5B 109.5 . . ?
H5A C5 H5C 109.5 . . ?
H5B C5 H5C 109.5 . . ?
Si1 C6 H6A 109.5 . . ?
Si1 C6 H6B 109.5 . . ?
Si1 C6 H6C 109.5 . . ?
H6A C6 H6B 109.5 . . ?
H6A C6 H6C 109.5 . . ?
H6B C6 H6C 109.5 . . ?
Si1 C7 H7A 109.5 . . ?
Si1 C7 H7B 109.5 . . ?
Si1 C7 H7C 109.5 . . ?
H7A C7 H7B 109.5 . . ?
H7A C7 H7C 109.5 . . ?
H7B C7 H7C 109.5 . . ?
Si2 C8 H8A 109.5 . . ?
Si2 C8 H8B 109.5 . . ?
Si2 C8 H8C 109.5 . . ?
H8A C8 H8B 109.5 . . ?
H8A C8 H8C 109.5 . . ?
H8B C8 H8C 109.5 . . ?
Si2 C9 H9A 109.5 . . ?
Si2 C9 H9B 109.5 . . ?
Si2 C9 H9C 109.5 . . ?
H9A C9 H9B 109.5 . . ?
H9A C9 H9C 109.5 . . ?
H9B C9 H9C 109.5 . . ?
Si2 C10 H10A 109.5 . . ?
Si2 C10 H10B 109.5 . . ?
Si2 C10 H10C 109.5 . . ?
H10A C10 H10B 109.5 . . ?
H10A C10 H10C 109.5 . . ?
H10B C10 H10C 109.5 . . ?
Si3 C11 H11A 109.5 . . ?
Si3 C11 H11B 109.5 . . ?
Si3 C11 H11C 109.5 . . ?
H11A C11 H11B 109.5 . . ?
H11A C11 H11C 109.5 . . ?
H11B C11 H11C 109.5 . . ?
Si3 C12 H12A 109.5 . . ?
Si3 C12 H12B 109.5 . . ?
Si3 C12 H12C 109.5 . . ?
H12A C12 H12B 109.5 . . ?
H12A C12 H12C 109.5 . . ?
H12B C12 H12C 109.5 . . ?
Si3 C13 H13A 109.5 . . ?
Si3 C13 H13B 109.5 . . ?
Si3 C13 H13C 109.5 . . ?
H13A C13 H13B 109.5 . . ?
H13A C13 H13C 109.5 . . ?
H13B C13 H13C 109.5 . . ?
Si4 C14 H14A 109.5 . . ?
Si4 C14 H14B 109.5 . . ?
Si4 C14 H14C 109.5 . . ?
H14A C14 H14B 109.5 . . ?
H14A C14 H14C 109.5 . . ?
H14B C14 H14C 109.5 . . ?
Si4 C15 H15A 109.5 . . ?
Si4 C15 H15B 109.5 . . ?
Si4 C15 H15C 109.5 . . ?
H15A C15 H15B 109.5 . . ?
H15A C15 H15C 109.5 . . ?
H15B C15 H15C 109.5 . . ?
Si4 C16 H16A 109.5 . . ?
Si4 C16 H16B 109.5 . . ?
Si4 C16 H16C 109.5 . . ?
H16A C16 H16B 109.5 . . ?
H16A C16 H16C 109.5 . . ?
H16B C16 H16C 109.5 . . ?
Si5 C17 H17A 109.5 . . ?
Si5 C17 H17B 109.5 . . ?
Si5 C17 H17C 109.5 . . ?
H17A C17 H17B 109.5 . . ?
H17A C17 H17C 109.5 . . ?
H17B C17 H17C 109.5 . . ?
Si5 C18 H18A 109.5 . . ?
Si5 C18 H18B 109.5 . . ?
Si5 C18 H18C 109.5 . . ?
H18A C18 H18B 109.5 . . ?
H18A C18 H18C 109.5 . . ?
H18B C18 H18C 109.5 . . ?
Si5 C19 H19A 109.5 . . ?
Si5 C19 H19B 109.5 . . ?
Si5 C19 H19C 109.5 . . ?
H19A C19 H19B 109.5 . . ?
H19A C19 H19C 109.5 . . ?
H19B C19 H19C 109.5 . . ?
Si6 C20 H20A 109.5 . . ?
Si6 C20 H20B 109.5 . . ?
Si6 C20 H20C 109.5 . . ?
H20A C20 H20B 109.5 . . ?
H20A C20 H20C 109.5 . . ?
H20B C20 H20C 109.5 . . ?
Si6 C21 H21A 109.5 . . ?
Si6 C21 H21B 109.5 . . ?
Si6 C21 H21C 109.5 . . ?
H21A C21 H21B 109.5 . . ?
H21A C21 H21C 109.5 . . ?
H21B C21 H21C 109.5 . . ?
Si6 C22 H22A 109.5 . . ?
Si6 C22 H22B 109.5 . . ?
Si6 C22 H22C 109.5 . . ?
H22A C22 H22B 109.5 . . ?
H22A C22 H22C 109.5 . . ?
H22B C22 H22C 109.5 . . ?
O1 K1 O2 59.41(5) . . ?
O1 K1 O3 125.02(6) . . ?
O1 K1 O4 102.25(6) . . ?
O1 K1 O6 130.04(6) . . ?
O1 K1 N6 61.97(6) . . ?
O1 K1 N7 119.31(6) . . ?
O2 K1 O3 102.20(6) . . ?
O2 K1 O4 141.78(6) . . ?
O2 K1 O6 92.65(5) . . ?
O2 K1 N6 120.63(6) . . ?
O2 K1 N7 60.64(6) . . ?
O3 K1 O6 99.43(6) . . ?
O3 K1 N6 118.33(6) . . ?
O3 K1 N7 61.08(6) . . ?
O4 K1 O3 58.72(6) . . ?
O4 K1 O6 121.43(6) . . ?
O4 K1 N6 60.20(6) . . ?
O4 K1 N7 119.04(6) . . ?
O5 K1 O1 94.23(6) . . ?
O5 K1 O2 115.22(6) . . ?
O5 K1 O3 136.34(6) . . ?
O5 K1 O4 98.28(6) . . ?
O5 K1 O6 58.93(5) . . ?
O5 K1 N6 60.48(6) . . ?
O5 K1 N7 119.02(6) . . ?
O6 K1 N6 118.75(6) . . ?
O6 K1 N7 60.58(6) . . ?
N6 K1 N7 178.72(6) . . ?
C24 O1 K1 117.00(14) . . ?
C25 O1 K1 114.46(15) . . ?
C25 O1 C24 110.7(2) . . ?
C26 O2 K1 117.52(15) . . ?
C26 O2 C27 111.8(2) . . ?
C27 O2 K1 115.51(16) . . ?
C30 O3 K1 115.22(17) . . ?
C30 O3 C31 111.0(2) . . ?
C31 O3 K1 113.97(15) . . ?
C32 O4 K1 118.32(16) . . ?
C33 O4 K1 118.10(15) . . ?
C33 O4 C32 110.6(2) . . ?
C36 O5 K1 118.23(15) . . ?
C37 O5 K1 120.31(15) . . ?
C37 O5 C36 111.55(19) . . ?
C38 O6 K1 112.10(14) . . ?
C38 O6 C39 111.0(2) . . ?
C39 O6 K1 116.39(14) . . ?
C23 N6 K1 106.37(14) . . ?
C23 N6 C34 109.8(2) . . ?
C34 N6 K1 110.53(15) . . ?
C35 N6 K1 110.44(15) . . ?
C35 N6 C23 110.3(2) . . ?
C35 N6 C34 109.4(2) . . ?
C28 N7 K1 110.44(15) . . ?
C29 N7 K1 108.68(16) . . ?
C29 N7 C28 109.5(2) . . ?
C29 N7 C40 109.8(2) . . ?
C40 N7 K1 109.34(15) . . ?
C40 N7 C28 109.1(2) . . ?
N6 C23 H23A 108.8 . . ?
N6 C23 H23B 108.8 . . ?
N6 C23 C24 113.8(2) . . ?
H23A C23 H23B 107.7 . . ?
C24 C23 H23A 108.8 . . ?
C24 C23 H23B 108.8 . . ?
O1 C24 C23 109.5(2) . . ?
O1 C24 H24A 109.8 . . ?
O1 C24 H24B 109.8 . . ?
C23 C24 H24A 109.8 . . ?
C23 C24 H24B 109.8 . . ?
H24A C24 H24B 108.2 . . ?
O1 C25 H25A 109.9 . . ?
O1 C25 H25B 109.9 . . ?
O1 C25 C26 108.9(2) . . ?
H25A C25 H25B 108.3 . . ?
C26 C25 H25A 109.9 . . ?
C26 C25 H25B 109.9 . . ?
O2 C26 C25 109.0(2) . . ?
O2 C26 H26A 109.9 . . ?
O2 C26 H26B 109.9 . . ?
C25 C26 H26A 109.9 . . ?
C25 C26 H26B 109.9 . . ?
H26A C26 H26B 108.3 . . ?
O2 C27 H27A 110.0 . . ?
O2 C27 H27B 110.0 . . ?
O2 C27 C28 108.6(2) . . ?
H27A C27 H27B 108.3 . . ?
C28 C27 H27A 110.0 . . ?
C28 C27 H27B 110.0 . . ?
N7 C28 C27 113.8(2) . . ?
N7 C28 H28A 108.8 . . ?
N7 C28 H28B 108.8 . . ?
C27 C28 H28A 108.8 . . ?
C27 C28 H28B 108.8 . . ?
H28A C28 H28B 107.7 . . ?
N7 C29 H29A 108.7 . . ?
N7 C29 H29B 108.7 . . ?
N7 C29 C30 114.3(2) . . ?
H29A C29 H29B 107.6 . . ?
C30 C29 H29A 108.7 . . ?
C30 C29 H29B 108.7 . . ?
O3 C30 C29 109.7(3) . . ?
O3 C30 H30A 109.7 . . ?
O3 C30 H30B 109.7 . . ?
C29 C30 H30A 109.7 . . ?
C29 C30 H30B 109.7 . . ?
H30A C30 H30B 108.2 . . ?
O3 C31 H31A 109.7 . . ?
O3 C31 H31B 109.7 . . ?
O3 C31 C32 109.8(2) . . ?
H31A C31 H31B 108.2 . . ?
C32 C31 H31A 109.7 . . ?
C32 C31 H31B 109.7 . . ?
O4 C32 C31 108.2(2) . . ?
O4 C32 H32A 110.1 . . ?
O4 C32 H32B 110.1 . . ?
C31 C32 H32A 110.1 . . ?
C31 C32 H32B 110.1 . . ?
H32A C32 H32B 108.4 . . ?
O4 C33 H33A 110.0 . . ?
O4 C33 H33B 110.0 . . ?
O4 C33 C34 108.7(2) . . ?
H33A C33 H33B 108.3 . . ?
C34 C33 H33A 110.0 . . ?
C34 C33 H33B 110.0 . . ?
N6 C34 C33 114.7(2) . . ?
N6 C34 H34A 108.6 . . ?
N6 C34 H34B 108.6 . . ?
C33 C34 H34A 108.6 . . ?
C33 C34 H34B 108.6 . . ?
H34A C34 H34B 107.6 . . ?
N6 C35 H35A 108.9 . . ?
N6 C35 H35B 108.9 . . ?
N6 C35 C36 113.4(2) . . ?
H35A C35 H35B 107.7 . . ?
C36 C35 H35A 108.9 . . ?
C36 C35 H35B 108.9 . . ?
O5 C36 C35 108.9(2) . . ?
O5 C36 H36A 109.9 . . ?
O5 C36 H36B 109.9 . . ?
C35 C36 H36A 109.9 . . ?
C35 C36 H36B 109.9 . . ?
H36A C36 H36B 108.3 . . ?
O5 C37 H37A 109.9 . . ?
O5 C37 H37B 109.9 . . ?
O5 C37 C38 109.0(2) . . ?
H37A C37 H37B 108.3 . . ?
C38 C37 H37A 109.9 . . ?
C38 C37 H37B 109.9 . . ?
O6 C38 C37 109.3(2) . . ?
O6 C38 H38A 109.8 . . ?
O6 C38 H38B 109.8 . . ?
C37 C38 H38A 109.8 . . ?
C37 C38 H38B 109.8 . . ?
H38A C38 H38B 108.3 . . ?
O6 C39 H39A 109.9 . . ?
O6 C39 H39B 109.9 . . ?
O6 C39 C40 109.1(2) . . ?
H39A C39 H39B 108.3 . . ?
C40 C39 H39A 109.9 . . ?
C40 C39 H39B 109.9 . . ?
N7 C40 C39 113.6(2) . . ?
N7 C40 H40A 108.9 . . ?
N7 C40 H40B 108.9 . . ?
C39 C40 H40A 108.9 . . ?
C39 C40 H40B 108.9 . . ?
H40A C40 H40B 107.7 . . ?
C43 O7 C41 113.9(3) . . ?
O7 C41 H41A 108.9 . . ?
O7 C41 H41B 108.9 . . ?
O7 C41 C42 113.5(4) . . ?
H41A C41 H41B 107.7 . . ?
C42 C41 H41A 108.9 . . ?
C42 C41 H41B 108.9 . . ?
C41 C42 H42A 109.5 . . ?
C41 C42 H42B 109.5 . . ?
C41 C42 H42C 109.5 . . ?
H42A C42 H42B 109.5 . . ?
H42A C42 H42C 109.5 . . ?
H42B C42 H42C 109.5 . . ?
O7 C43 H43A 110.0 . . ?
O7 C43 H43B 110.0 . . ?
O7 C43 C44 108.3(3) . . ?
H43A C43 H43B 108.4 . . ?
C44 C43 H43A 110.0 . . ?
C44 C43 H43B 110.0 . . ?
C43 C44 H44A 109.5 . . ?
C43 C44 H44B 109.5 . . ?
C43 C44 H44C 109.5 . . ?
H44A C44 H44B 109.5 . . ?
H44A C44 H44C 109.5 . . ?
H44B C44 H44C 109.5 . . ?
C47 O8 C45 112.0(2) . . ?
O8 C45 H45A 109.6 . . ?
O8 C45 H45B 109.6 . . ?
O8 C45 C46 110.3(3) . . ?
H45A C45 H45B 108.1 . . ?
C46 C45 H45A 109.6 . . ?
C46 C45 H45B 109.6 . . ?
C45 C46 H46A 109.5 . . ?
C45 C46 H46B 109.5 . . ?
C45 C46 H46C 109.5 . . ?
H46A C46 H46B 109.5 . . ?
H46A C46 H46C 109.5 . . ?
H46B C46 H46C 109.5 . . ?
O8 C47 H47A 109.9 . . ?
O8 C47 H47B 109.9 . . ?
O8 C47 C48 109.1(3) . . ?
H47A C47 H47B 108.3 . . ?
C48 C47 H47A 109.9 . . ?
C48 C47 H47B 109.9 . . ?
C47 C48 H48A 109.5 . . ?
C47 C48 H48B 109.5 . . ?
C47 C48 H48C 109.5 . . ?
H48A C48 H48B 109.5 . . ?
H48A C48 H48C 109.5 . . ?
H48B C48 H48C 109.5 . . ?

loop_
_geom_bond_atom_site_label_1
_geom_bond_atom_site_label_2
_geom_bond_distance
_geom_bond_site_symmetry_2
_geom_bond_publ_flag
U1 Si6 3.4560(7) . ?
U1 N1 2.5670(19) . ?
U1 N2 2.5621(19) 2_656 ?
U1 N3 2.494(2) . ?
U1 N4 2.399(2) . ?
U1 N5 2.420(2) . ?
Si1 N3 1.716(2) . ?
Si1 C5 1.890(3) . ?
Si1 C6 1.895(3) . ?
Si1 C7 1.880(3) . ?
Si2 N3 1.712(2) . ?
Si2 C8 1.886(3) . ?
Si2 C9 1.881(3) . ?
Si2 C10 1.886(3) . ?
Si3 N4 1.719(2) . ?
Si3 C11 1.886(3) . ?
Si3 C12 1.877(3) . ?
Si3 C13 1.885(3) . ?
Si4 N4 1.720(2) . ?
Si4 C14 1.884(3) . ?
Si4 C15 1.884(3) . ?
Si4 C16 1.875(3) . ?
Si5 N5 1.715(2) . ?
Si5 C17 1.884(3) . ?
Si5 C18 1.878(3) . ?
Si5 C19 1.891(3) . ?
Si6 N5 1.719(2) . ?
Si6 C20 1.880(3) . ?
Si6 C21 1.883(3) . ?
Si6 C22 1.883(3) . ?
N1 C1 1.423(3) . ?
N1 C4 1.319(3) . ?
N2 C1 1.420(3) . ?
N2 C2 1.312(3) . ?
C1 C1 1.349(5) 2_656 ?
C2 H2 0.9500 . ?
C2 C3 1.404(3) . ?
C3 H3 0.9500 . ?
C3 C4 1.396(3) . ?
C4 H4 0.9500 . ?
C5 H5A 0.9800 . ?
C5 H5B 0.9800 . ?
C5 H5C 0.9800 . ?
C6 H6A 0.9800 . ?
C6 H6B 0.9800 . ?
C6 H6C 0.9800 . ?
C7 H7A 0.9800 . ?
C7 H7B 0.9800 . ?
C7 H7C 0.9800 . ?
C8 H8A 0.9800 . ?
C8 H8B 0.9800 . ?
C8 H8C 0.9800 . ?
C9 H9A 0.9800 . ?
C9 H9B 0.9800 . ?
C9 H9C 0.9800 . ?
C10 H10A 0.9800 . ?
C10 H10B 0.9800 . ?
C10 H10C 0.9800 . ?
C11 H11A 0.9800 . ?
C11 H11B 0.9800 . ?
C11 H11C 0.9800 . ?
C12 H12A 0.9800 . ?
C12 H12B 0.9800 . ?
C12 H12C 0.9800 . ?
C13 H13A 0.9800 . ?
C13 H13B 0.9800 . ?
C13 H13C 0.9800 . ?
C14 H14A 0.9800 . ?
C14 H14B 0.9800 . ?
C14 H14C 0.9800 . ?
C15 H15A 0.9800 . ?
C15 H15B 0.9800 . ?
C15 H15C 0.9800 . ?
C16 H16A 0.9800 . ?
C16 H16B 0.9800 . ?
C16 H16C 0.9800 . ?
C17 H17A 0.9800 . ?
C17 H17B 0.9800 . ?
C17 H17C 0.9800 . ?
C18 H18A 0.9800 . ?
C18 H18B 0.9800 . ?
C18 H18C 0.9800 . ?
C19 H19A 0.9800 . ?
C19 H19B 0.9800 . ?
C19 H19C 0.9800 . ?
C20 H20A 0.9800 . ?
C20 H20B 0.9800 . ?
C20 H20C 0.9800 . ?
C21 H21A 0.9800 . ?
C21 H21B 0.9800 . ?
C21 H21C 0.9800 . ?
C22 H22A 0.9800 . ?
C22 H22B 0.9800 . ?
C22 H22C 0.9800 . ?
K1 O1 2.8058(18) . ?
K1 O2 2.8291(19) . ?
K1 O3 2.874(2) . ?
K1 O4 2.8408(19) . ?
K1 O5 2.7978(18) . ?
K1 O6 2.8800(19) . ?
K1 N6 2.978(2) . ?
K1 N7 2.985(2) . ?
O1 C24 1.427(3) . ?
O1 C25 1.419(3) . ?
O2 C26 1.420(3) . ?
O2 C27 1.427(3) . ?
O3 C30 1.416(4) . ?
O3 C31 1.420(3) . ?
O4 C32 1.424(3) . ?
O4 C33 1.422(3) . ?
O5 C36 1.427(3) . ?
O5 C37 1.421(3) . ?
O6 C38 1.425(3) . ?
O6 C39 1.429(3) . ?
N6 C23 1.473(3) . ?
N6 C34 1.474(3) . ?
N6 C35 1.471(3) . ?
N7 C28 1.475(3) . ?
N7 C29 1.467(4) . ?
N7 C40 1.468(3) . ?
C23 H23A 0.9900 . ?
C23 H23B 0.9900 . ?
C23 C24 1.516(4) . ?
C24 H24A 0.9900 . ?
C24 H24B 0.9900 . ?
C25 H25A 0.9900 . ?
C25 H25B 0.9900 . ?
C25 C26 1.504(4) . ?
C26 H26A 0.9900 . ?
C26 H26B 0.9900 . ?
C27 H27A 0.9900 . ?
C27 H27B 0.9900 . ?
C27 C28 1.512(4) . ?
C28 H28A 0.9900 . ?
C28 H28B 0.9900 . ?
C29 H29A 0.9900 . ?
C29 H29B 0.9900 . ?
C29 C30 1.512(5) . ?
C30 H30A 0.9900 . ?
C30 H30B 0.9900 . ?
C31 H31A 0.9900 . ?
C31 H31B 0.9900 . ?
C31 C32 1.499(4) . ?
C32 H32A 0.9900 . ?
C32 H32B 0.9900 . ?
C33 H33A 0.9900 . ?
C33 H33B 0.9900 . ?
C33 C34 1.505(4) . ?
C34 H34A 0.9900 . ?
C34 H34B 0.9900 . ?
C35 H35A 0.9900 . ?
C35 H35B 0.9900 . ?
C35 C36 1.513(4) . ?
C36 H36A 0.9900 . ?
C36 H36B 0.9900 . ?
C37 H37A 0.9900 . ?
C37 H37B 0.9900 . ?
C37 C38 1.503(4) . ?
C38 H38A 0.9900 . ?
C38 H38B 0.9900 . ?
C39 H39A 0.9900 . ?
C39 H39B 0.9900 . ?
C39 C40 1.515(4) . ?
C40 H40A 0.9900 . ?
C40 H40B 0.9900 . ?
O7 C41 1.419(5) . ?
O7 C43 1.414(4) . ?
C41 H41A 0.9900 . ?
C41 H41B 0.9900 . ?
C41 C42 1.493(7) . ?
C42 H42A 0.9800 . ?
C42 H42B 0.9800 . ?
C42 H42C 0.9800 . ?
C43 H43A 0.9900 . ?
C43 H43B 0.9900 . ?
C43 C44 1.500(5) . ?
C44 H44A 0.9800 . ?
C44 H44B 0.9800 . ?
C44 H44C 0.9800 . ?
O8 C45 1.414(4) . ?
O8 C47 1.410(4) . ?
C45 H45A 0.9900 . ?
C45 H45B 0.9900 . ?
C45 C46 1.476(5) . ?
C46 H46A 0.9800 . ?
C46 H46B 0.9800 . ?
C46 H46C 0.9800 . ?
C47 H47A 0.9900 . ?
C47 H47B 0.9900 . ?
C47 C48 1.494(5) . ?
C48 H48A 0.9800 . ?
C48 H48B 0.9800 . ?
C48 H48C 0.9800 . ?

loop_
_geom_torsion_atom_site_label_1
_geom_torsion_atom_site_label_2
_geom_torsion_atom_site_label_3
_geom_torsion_atom_site_label_4
_geom_torsion
_geom_torsion_site_symmetry_1
_geom_torsion_site_symmetry_2
_geom_torsion_site_symmetry_3
_geom_torsion_site_symmetry_4
_geom_torsion_publ_flag
U1 Si6 N5 Si5 174.99(19) . . . . ?
U1 N1 C1 N2 178.59(16) . . . . ?
U1 N1 C1 C1 -1.6(4) . . . 2_656 ?
U1 N1 C4 C3 179.4(2) . . . . ?
U1 N2 C1 N1 178.47(16) 2_656 . . . ?
U1 N2 C1 C1 -1.3(3) 2_656 . . 2_656 ?
U1 N2 C2 C3 -172.8(2) 2_656 . . . ?
N2 C2 C3 C4 -4.2(4) . . . . ?
C1 N1 C4 C3 4.8(4) . . . . ?
C1 N2 C2 C3 2.6(4) . . . . ?
C2 N2 C1 N1 2.8(3) . . . . ?
C2 N2 C1 C1 -177.0(3) . . . 2_656 ?
C2 C3 C4 N1 0.1(4) . . . . ?
C4 N1 C1 N2 -6.4(3) . . . . ?
C4 N1 C1 C1 173.4(3) . . . 2_656 ?
C5 Si1 N3 U1 116.82(14) . . . . ?
C5 Si1 N3 Si2 -63.12(17) . . . . ?
C6 Si1 N3 U1 -124.36(14) . . . . ?
C6 Si1 N3 Si2 55.71(17) . . . . ?
C7 Si1 N3 U1 -3.79(16) . . . . ?
C7 Si1 N3 Si2 176.27(13) . . . . ?
C8 Si2 N3 U1 99.39(14) . . . . ?
C8 Si2 N3 Si1 -80.67(16) . . . . ?
C9 Si2 N3 U1 -22.32(16) . . . . ?
C9 Si2 N3 Si1 157.62(14) . . . . ?
C10 Si2 N3 U1 -140.77(14) . . . . ?
C10 Si2 N3 Si1 39.16(19) . . . . ?
C11 Si3 N4 U1 109.01(13) . . . . ?
C11 Si3 N4 Si4 -68.99(17) . . . . ?
C12 Si3 N4 U1 -10.45(15) . . . . ?
C12 Si3 N4 Si4 171.55(14) . . . . ?
C13 Si3 N4 U1 -130.44(13) . . . . ?
C13 Si3 N4 Si4 51.56(18) . . . . ?
C14 Si4 N4 U1 -149.19(13) . . . . ?
C14 Si4 N4 Si3 28.67(18) . . . . ?
C15 Si4 N4 U1 91.23(14) . . . . ?
C15 Si4 N4 Si3 -90.91(15) . . . . ?
C16 Si4 N4 U1 -31.06(17) . . . . ?
C16 Si4 N4 Si3 146.80(14) . . . . ?
C17 Si5 N5 U1 -96.36(16) . . . . ?
C17 Si5 N5 Si6 89.62(17) . . . . ?
C18 Si5 N5 U1 25.05(18) . . . . ?
C18 Si5 N5 Si6 -148.97(14) . . . . ?
C19 Si5 N5 U1 143.69(16) . . . . ?
C19 Si5 N5 Si6 -30.3(2) . . . . ?
C20 Si6 N5 U1 17.12(14) . . . . ?
C20 Si6 N5 Si5 -167.88(13) . . . . ?
C21 Si6 N5 U1 134.27(13) . . . . ?
C21 Si6 N5 Si5 -50.74(18) . . . . ?
C22 Si6 N5 U1 -102.07(14) . . . . ?
C22 Si6 N5 Si5 72.92(17) . . . . ?
K1 O1 C24 C23 44.8(2) . . . . ?
K1 O1 C25 C26 -54.4(2) . . . . ?
K1 O2 C26 C25 -39.8(3) . . . . ?
K1 O2 C27 C28 55.0(3) . . . . ?
K1 O3 C30 C29 49.1(3) . . . . ?
K1 O3 C31 C32 -52.4(2) . . . . ?
K1 O4 C32 C31 -43.3(3) . . . . ?
K1 O4 C33 C34 48.9(3) . . . . ?
K1 O5 C36 C35 50.1(2) . . . . ?
K1 O5 C37 C38 -37.0(3) . . . . ?
K1 O6 C38 C37 -55.4(2) . . . . ?
K1 O6 C39 C40 47.3(2) . . . . ?
K1 N6 C23 C24 50.0(2) . . . . ?
K1 N6 C34 C33 42.1(3) . . . . ?
K1 N6 C35 C36 42.1(2) . . . . ?
K1 N7 C28 C27 39.1(3) . . . . ?
K1 N7 C29 C30 45.8(3) . . . . ?
K1 N7 C40 C39 47.9(3) . . . . ?
O1 C25 C26 O2 62.0(3) . . . . ?
O2 C27 C28 N7 -64.1(3) . . . . ?
O3 C31 C32 O4 63.1(3) . . . . ?
O4 C33 C34 N6 -61.7(3) . . . . ?
O5 C37 C38 O6 61.1(3) . . . . ?
O6 C39 C40 N7 -66.0(3) . . . . ?
N6 C23 C24 O1 -66.8(3) . . . . ?
N6 C35 C36 O5 -62.2(3) . . . . ?
N7 C29 C30 O3 -66.5(4) . . . . ?
C23 N6 C34 C33 -74.9(3) . . . . ?
C23 N6 C35 C36 159.4(2) . . . . ?
C24 O1 C25 C26 170.8(2) . . . . ?
C25 O1 C24 C23 178.4(2) . . . . ?
C26 O2 C27 C28 -167.1(2) . . . . ?
C27 O2 C26 C25 -176.8(2) . . . . ?
C28 N7 C29 C30 166.5(3) . . . . ?
C28 N7 C40 C39 -73.0(3) . . . . ?
C29 N7 C28 C27 -80.6(3) . . . . ?
C29 N7 C40 C39 167.0(2) . . . . ?
C30 O3 C31 C32 175.5(2) . . . . ?
C31 O3 C30 C29 -179.5(2) . . . . ?
C32 O4 C33 C34 -170.3(2) . . . . ?
C33 O4 C32 C31 176.0(2) . . . . ?
C34 N6 C23 C24 169.6(2) . . . . ?
C34 N6 C35 C36 -79.8(3) . . . . ?
C35 N6 C23 C24 -69.8(3) . . . . ?
C35 N6 C34 C33 163.9(2) . . . . ?
C36 O5 C37 C38 178.0(2) . . . . ?
C37 O5 C36 C35 -164.0(2) . . . . ?
C38 O6 C39 C40 177.2(2) . . . . ?
C39 O6 C38 C37 172.6(2) . . . . ?
C40 N7 C28 C27 159.3(2) . . . . ?
C40 N7 C29 C30 -73.8(3) . . . . ?
C41 O7 C43 C44 178.9(3) . . . . ?
C43 O7 C41 C42 81.0(5) . . . . ?
C45 O8 C47 C48 176.7(3) . . . . ?
C47 O8 C45 C46 179.9(3) . . . . ?

loop_
_exptl_oxdiff_crystal_face_indexfrac_h
_exptl_oxdiff_crystal_face_indexfrac_k
_exptl_oxdiff_crystal_face_indexfrac_l
_exptl_oxdiff_crystal_face_x
_exptl_oxdiff_crystal_face_y
_exptl_oxdiff_crystal_face_z
0.9994 1.9978 1.9993 -0.1446 0.0971 -0.1431
0.0000 -0.0008 0.9997 0.0257 0.0128 -0.0968
-0.0000 0.0008 -0.9997 -0.0257 -0.0128 0.0968
0.0005 -1.0007 0.9999 0.0858 -0.0635 -0.1387
-0.9994 -1.9986 -0.9996 0.1703 -0.0843 0.0463
-2.0014 0.9987 1.9988 0.1429 0.2645 -0.0848
1.0009 -0.9984 -1.9990 -0.0671 -0.1832 0.1182
-1.9999 -1.9951 -4.9986 0.1433 -0.0544 0.4668
-0.0005 1.0007 -0.9999 -0.0858 0.0635 0.1387
